data_1533738
loop_
_publ_author_name
'Bendraoua, A.'
'Quarez, E.'
'Abraham, F.'
'Mentre, O.'

_publ_section_title
;
 Electrosynthesis and crystal structure of the new 15R hexagonal
 perovskite Ba5 Mn Na2 V2 O13
;
_journal_name_full 'Journal of Solid State Chemistry'
_journal_page_first 1416
_journal_page_last 1424
_journal_volume 177
_journal_year 2004
_chemical_formula_sum 'Ba5 Mn Na2 O12.98 V2'
_chemical_name_systematic 'Ba5 Mn Na2 O4.98 (V O4)2'
_space_group_IT_number 166
_symmetry_space_group_name_Hall '-R 3 2"'
_symmetry_space_group_name_H-M 'R -3 m :H'
_cell_angle_alpha 90
_cell_angle_beta 90
_cell_angle_gamma 120
_cell_formula_units_Z 3
_cell_length_a 5.849
_cell_length_b 5.849
_cell_length_c 36.856
_cell_volume 1091.948
_citation_journal_id_ASTM JSSCBI
_cod_data_source_file Bendraoua_JSSCBI_2004_1666.cif
_cod_data_source_block Ba5Mn1Na2O12.98V2
_cod_original_formula_sum 'Ba5 Mn1 Na2 O12.98 V2'
_cod_database_code 1533738

loop_
_symmetry_equiv_pos_as_xyz
x,y,z
-y,x-y,z
-x+y,-x,z
y,x,-z
-x,-x+y,-z
x-y,-y,-z
-x,-y,-z
y,-x+y,-z
x-y,x,-z
-y,-x,z
x,x-y,z
-x+y,y,z
x+2/3,y+1/3,z+1/3
-y+2/3,x-y+1/3,z+1/3
-x+y+2/3,-x+1/3,z+1/3
y+2/3,x+1/3,-z+1/3
-x+2/3,-x+y+1/3,-z+1/3
x-y+2/3,-y+1/3,-z+1/3
-x+2/3,-y+1/3,-z+1/3
y+2/3,-x+y+1/3,-z+1/3
x-y+2/3,x+1/3,-z+1/3
-y+2/3,-x+1/3,z+1/3
x+2/3,x-y+1/3,z+1/3
-x+y+2/3,y+1/3,z+1/3
x+1/3,y+2/3,z+2/3
-y+1/3,x-y+2/3,z+2/3
-x+y+1/3,-x+2/3,z+2/3
y+1/3,x+2/3,-z+2/3
-x+1/3,-x+y+2/3,-z+2/3
x-y+1/3,-y+2/3,-z+2/3
-x+1/3,-y+2/3,-z+2/3
y+1/3,-x+y+2/3,-z+2/3
x-y+1/3,x+2/3,-z+2/3
-y+1/3,-x+2/3,z+2/3
x+1/3,x-y+2/3,z+2/3
-x+y+1/3,y+2/3,z+2/3

loop_
_atom_site_label
_atom_site_type_symbol
_atom_site_fract_x
_atom_site_fract_y
_atom_site_fract_z
_atom_site_occupancy
_atom_site_U_iso_or_equiv
O2 O-2 0.1563 0.3126 0.225 1 0.0
Mn1 Mn+3 0 0 0 1 0.0
Na1 Na+1 0 0 0.5991 1 0.0
V1 V+5 0 0 0.20858 1 0.0
O1 O-2 0.153 0.306 0.027 0.83 0.0
Ba1 Ba+2 0.026 0.052 0.30563 0.333 0.0
O3 O-2 0 0 0.1628 1 0.0
Ba3 Ba+2 0 0 0.5 1 0.0
Ba2 Ba+2 0 0 0.09129 1 0.0
